data_7036520
loop_
_publ_author_name
'Zheng, Tao'
'Gao, Yang'
'Chen, Lanhua'
'Liu, Zhiyong'
'Diwu, Juan'
'Chai, Zhifang'
'Albrecht-Schmitt, Thomas E'
'Wang, Shuao'

_publ_section_title
;
 A new chiral uranyl phosphonate framework consisting of achiral building
 units generated from ionothermal reaction: structure and spectroscopy
 characterizations.
;
_journal_issue 41
_journal_name_full 'Dalton transactions (Cambridge, England : 2003)'
_journal_page_first 18158
_journal_page_last 18166
_journal_paper_doi 10.1039/c5dt02667a
_journal_volume 44
_journal_year 2015
_chemical_absolute_configuration ad
_chemical_formula_moiety 'C12 H11 O16 P4 U2, C8 H16 N2, C4 H6 N2'
_chemical_formula_sum 'C24 H33 N4 O16 P4 U2'
_chemical_formula_weight 1232.48
_chemical_name_systematic
;
 ?
;
_space_group_crystal_system orthorhombic
_space_group_IT_number 19
_space_group_name_Hall 'P 2ac 2ab'
_space_group_name_H-M_alt 'P 21 21 21'
_symmetry_space_group_name_Hall 'P 2ac 2ab'
_symmetry_space_group_name_H-M 'P 21 21 21'
_atom_sites_solution_hydrogens geom
_atom_sites_solution_primary direct
_atom_sites_solution_secondary difmap
_audit_block_doi 10.5517/cc1jdxys
_audit_creation_method SHELXL-2014
_audit_update_record
;
2015-07-14 deposited with the CCDC.
2015-09-14 downloaded from the CCDC.
;
_cell_angle_alpha 90
_cell_angle_beta 90
_cell_angle_gamma 90
_cell_formula_units_Z 4
_cell_length_a 9.7669(5)
_cell_length_b 19.1321(10)
_cell_length_c 19.1390(10)
_cell_measurement_temperature 298(2)
_cell_volume 3576.3(3)
_computing_cell_refinement SMART
_computing_data_collection 'SMART (Bruker)'
_computing_data_reduction SMART
_computing_molecular_graphics 'SHELXL-2014 (Sheldrick, 2014)'
_computing_publication_material 'SHELXL-2014 (Sheldrick, 2014)'
_computing_structure_refinement 'SHELXL-2014 (Sheldrick, 2014)'
_computing_structure_solution 'SHELXL-2014 (Sheldrick, 2014)'
_diffrn_ambient_temperature 298(2)
_diffrn_measured_fraction_theta_full 0.998
_diffrn_measured_fraction_theta_max 0.998
_diffrn_measurement_device_type 'Bruker,Apex 2,CCD area detector'
_diffrn_measurement_method 'phi and omega scans'
_diffrn_radiation_type MoK\a
_diffrn_radiation_wavelength 0.71073
_diffrn_reflns_av_R_equivalents 0.0746
_diffrn_reflns_av_unetI/netI 0.0492
_diffrn_reflns_Laue_measured_fraction_full 0.998
_diffrn_reflns_Laue_measured_fraction_max 0.998
_diffrn_reflns_limit_h_max 12
_diffrn_reflns_limit_h_min -12
_diffrn_reflns_limit_k_max 24
_diffrn_reflns_limit_k_min -24
_diffrn_reflns_limit_l_max 24
_diffrn_reflns_limit_l_min -24
_diffrn_reflns_number 68075
_diffrn_reflns_point_group_measured_fraction_full 0.999
_diffrn_reflns_point_group_measured_fraction_max 0.999
_diffrn_reflns_theta_full 25.242
_diffrn_reflns_theta_max 27.529
_diffrn_reflns_theta_min 1.505
_exptl_absorpt_coefficient_mu 9.298
_exptl_absorpt_correction_T_max 0.757
_exptl_absorpt_correction_T_min 0.696
_exptl_absorpt_correction_type multi-scan
_exptl_absorpt_process_details 'SADABS, Bruker'
_exptl_crystal_colour YELLOW
_exptl_crystal_density_diffrn 2.291
_exptl_crystal_density_meas ?
_exptl_crystal_density_method NONE
_exptl_crystal_description BLOCK
_exptl_crystal_F_000 2304
_exptl_crystal_preparation Luminescent
_exptl_crystal_recrystallization_method 'ionothermal reactions'
_exptl_crystal_size_max 0.040
_exptl_crystal_size_mid 0.040
_exptl_crystal_size_min 0.030
_refine_diff_density_max 0.690
_refine_diff_density_min -0.931
_refine_diff_density_rms 0.157
_refine_ls_abs_structure_details
;
 Refined as an inversion twin.
;
_refine_ls_abs_structure_Flack 0.193(10)
_refine_ls_extinction_method none
_refine_ls_goodness_of_fit_ref 1.052
_refine_ls_hydrogen_treatment constr
_refine_ls_matrix_type full
_refine_ls_number_parameters 457
_refine_ls_number_reflns 8243
_refine_ls_number_restraints 714
_refine_ls_restrained_S_all 1.034
_refine_ls_R_factor_all 0.0481
_refine_ls_R_factor_gt 0.0329
_refine_ls_shift/su_max 0.001
_refine_ls_shift/su_mean 0.000
_refine_ls_structure_factor_coef Fsqd
_refine_ls_weighting_details 'w=1/[\s^2^(Fo^2^)+(0.0174P)^2^+8.0267P] where P=(Fo^2^+2Fc^2^)/3'
_refine_ls_weighting_scheme calc
_refine_ls_wR_factor_gt 0.0551
_refine_ls_wR_factor_ref 0.0587
_reflns_Friedel_coverage 0.795
_reflns_Friedel_fraction_full 1.000
_reflns_Friedel_fraction_max 0.999
_reflns_number_gt 7038
_reflns_number_total 8243
_reflns_threshold_expression 'I > 2\s(I)'
_cod_data_source_file c5dt02667a2.cif
_cod_data_source_block IL-13pbp-1
_cod_depositor_comments
;
The following automatic conversions were performed:

'_atom_sites_solution_primary' value 'DIRECT' changed to 'direct'
according to
/usr/data/users/saulius/crontab/automatic-downloads/rss-feeds/RSC/lib/dictionaries/cif_core.dic
dictionary named 'cif_core.dic' version 2.4.2 from 2011-04-26.

'_atom_sites_solution_secondary' value 'DIFMAP' changed to 'difmap'
according to
/usr/data/users/saulius/crontab/automatic-downloads/rss-feeds/RSC/lib/dictionaries/cif_core.dic
dictionary named 'cif_core.dic' version 2.4.2 from 2011-04-26.

'_exptl_absorpt_correction_type' value 'MULTI-SCAN' changed to
'multi-scan' according to
/usr/data/users/saulius/crontab/automatic-downloads/rss-feeds/RSC/lib/dictionaries/cif_core.dic
dictionary named 'cif_core.dic' version 2.4.2 from 2011-04-26.

'_exptl_crystal_density_meas' value 'NONE' was changed to '?' - the
value is perceived as not measured.

Automatic conversion script
Id: cif_fix_values 3271 2015-04-21 07:52:19Z andrius 

 Adding full bibliography for 7036518--7036520.cif.
;
_cod_original_formula_sum ' C24 H33 N4 O16 P4 U2'
_cod_database_code 7036520
_shelx_space_group_comment
;
The symmetry employed for this shelxl refinement is uniquely defined
by the following loop, which should always be used as a source of
symmetry information in preference to the above space-group names.
They are only intended as comments.
;
_shelx_estimated_absorpt_t_min 0.342
_shelx_estimated_absorpt_t_max 0.427
_shelxl_version_number 2014-3

loop_
_space_group_symop_operation_xyz
'x, y, z'
'-x+1/2, -y, z+1/2'
'-x, y+1/2, -z+1/2'
'x+1/2, -y+1/2, -z'

loop_
_atom_site_label
_atom_site_type_symbol
_atom_site_fract_x
_atom_site_fract_y
_atom_site_fract_z
_atom_site_U_iso_or_equiv
_atom_site_adp_type
_atom_site_occupancy
_atom_site_site_symmetry_order
_atom_site_calc_flag
_atom_site_refinement_flags_posn
_atom_site_refinement_flags_adp
U1 U -0.01511(3) 0.23478(2) 1.24913(3) 0.01772(8) Uani 1 1 d . U
U2 U 0.28929(3) 0.00314(2) 0.74185(2) 0.01515(8) Uani 1 1 d . U
P1 P 0.0725(3) 0.10782(16) 1.11375(15) 0.0177(7) Uani 1 1 d . U
P2 P 0.3766(3) 0.12444(16) 0.87158(15) 0.0170(7) Uani 1 1 d . U
P3 P 0.4131(4) 0.12749(17) 0.61974(16) 0.0203(8) Uani 1 1 d . U
P4 P 0.1117(4) 0.10901(17) 0.37779(16) 0.0191(7) Uani 1 1 d . U
O1 O -0.0121(8) 0.0511(4) 1.0789(4) 0.0217(18) Uani 1 1 d . U
O2 O 0.1919(9) 0.0773(4) 1.1544(4) 0.024(2) Uani 1 1 d . U
O3 O -0.0151(9) 0.1555(4) 1.1595(4) 0.0205(18) Uani 1 1 d . U
O4 O 0.4557(9) 0.1796(4) 0.8323(4) 0.022(2) Uani 1 1 d . U
O5 O 0.4730(8) 0.0731(4) 0.9061(4) 0.0260(19) Uani 1 1 d . U
H5 H 0.4440 0.0332 0.9006 0.039 Uiso 1 1 calc R U
O6 O 0.2696(9) 0.0896(4) 0.8238(4) 0.0247(19) Uani 1 1 d . U
O7 O 0.4818(11) 0.1814(4) 0.6656(4) 0.029(2) Uani 1 1 d . U
O8 O 0.3016(10) 0.0861(4) 0.6557(4) 0.0248(19) Uani 1 1 d . U
O9 O 0.5244(9) 0.0796(4) 0.5900(4) 0.031(2) Uani 1 1 d . U
H9 H 0.5040 0.0387 0.5974 0.046 Uiso 1 1 calc R U
O10 O 0.2188(10) 0.0772(4) 0.3303(4) 0.0252(19) Uani 1 1 d . U
O11 O 0.0124(10) 0.1552(4) 0.3381(4) 0.026(2) Uani 1 1 d . U
O12 O 0.0382(8) 0.0534(4) 0.4202(4) 0.029(2) Uani 1 1 d . U
O13 O -0.1944(6) 0.2250(3) 1.2559(4) 0.0306(14) Uani 1 1 d . U
O14 O 0.1651(6) 0.2428(3) 1.2432(5) 0.0291(15) Uani 1 1 d . U
O15 O 0.1081(5) 0.0009(3) 0.7343(3) 0.0286(15) Uani 1 1 d . U
O16 O 0.4700(5) 0.0056(3) 0.7483(3) 0.0251(12) Uani 1 1 d . U
N1 N 0.9519(14) 0.8839(7) 0.6464(7) 0.069(3) Uani 1 1 d . U
N2 N 0.8905(16) 0.9691(9) 0.5687(8) 0.111(5) Uani 1 1 d . U
H2A H 0.8918 1.0021 0.5382 0.134 Uiso 1 1 calc R U
N3 N 0.9179(15) 0.1341(7) 0.7298(9) 0.094(4) Uani 1 1 d . U
N4 N 0.8543(16) 0.0891(9) 0.8362(9) 0.098(4) Uani 1 1 d . U
C1 C 0.1474(11) 0.1609(5) 1.0459(5) 0.019(2) Uani 1 1 d . U
C2 C 0.2168(12) 0.1285(6) 0.9911(5) 0.019(2) Uani 1 1 d . U
H2 H 0.2193 0.0799 0.9887 0.023 Uiso 1 1 calc R U
C3 C 0.2830(12) 0.1682(5) 0.9395(5) 0.019(2) Uani 1 1 d . U
C4 C 0.2758(13) 0.2395(6) 0.9437(6) 0.037(3) Uani 1 1 d . U
H4 H 0.3184 0.2665 0.9096 0.045 Uiso 1 1 calc R U
C5 C 0.2061(15) 0.2729(6) 0.9980(5) 0.046(3) Uani 1 1 d . U
H5A H 0.2015 0.3214 0.9998 0.055 Uiso 1 1 calc R U
C6 C 0.1437(12) 0.2324(6) 1.0495(6) 0.034(3) Uani 1 1 d . U
H6 H 0.0992 0.2542 1.0866 0.041 Uiso 1 1 calc R U
C7 C 0.3343(11) 0.1702(5) 0.5462(5) 0.021(2) Uani 1 1 d . U
C8 C 0.2623(10) 0.1319(7) 0.4982(4) 0.024(3) Uani 1 1 d . U
H8 H 0.2541 0.0839 0.5047 0.028 Uiso 1 1 calc R U
C9 C 0.2015(12) 0.1622(6) 0.4408(5) 0.022(2) Uani 1 1 d . U
C10 C 0.2152(12) 0.2356(6) 0.4324(6) 0.033(3) Uani 1 1 d . U
H10 H 0.1761 0.2576 0.3939 0.039 Uiso 1 1 calc R U
C11 C 0.2851(14) 0.2738(6) 0.4802(6) 0.042(3) Uani 1 1 d . U
H11 H 0.2933 0.3219 0.4741 0.050 Uiso 1 1 calc R U
C12 C 0.3444(12) 0.2427(5) 0.5378(6) 0.030(3) Uani 1 1 d . U
H12 H 0.3906 0.2696 0.5707 0.036 Uiso 1 1 calc R U
C13 C 0.952(2) 0.1218(9) 0.7981(11) 0.094(5) Uani 1 1 d . U
H13 H 1.0359 0.1348 0.8168 0.113 Uiso 1 1 calc R U
C14 C 0.788(2) 0.1082(9) 0.7198(11) 0.102(5) Uani 1 1 d . U
H14 H 0.7361 0.1081 0.6790 0.122 Uiso 1 1 calc R U
C15 C 0.753(2) 0.0829(10) 0.7833(11) 0.106(5) Uani 1 1 d . U
H15 H 0.6685 0.0625 0.7918 0.128 Uiso 1 1 calc R U
C16 C 0.995(2) 0.1640(12) 0.6744(12) 0.149(9) Uani 1 1 d . U
H16A H 1.0880 0.1706 0.6892 0.223 Uiso 1 1 calc R U
H16B H 0.9561 0.2083 0.6617 0.223 Uiso 1 1 calc R U
H16C H 0.9931 0.1333 0.6348 0.223 Uiso 1 1 calc R U
C17 C 0.863(2) 0.0554(12) 0.9026(11) 0.119(6) Uani 1 1 d . U
H17A H 0.7715 0.0487 0.9206 0.143 Uiso 1 1 calc R U
H17B H 0.9112 0.0862 0.9346 0.143 Uiso 1 1 calc R U
C18 C 0.932(2) -0.0112(12) 0.9021(11) 0.128(6) Uani 1 1 d . U
H18A H 1.0185 -0.0062 0.8776 0.154 Uiso 1 1 calc R U
H18B H 0.9524 -0.0244 0.9499 0.154 Uiso 1 1 calc R U
C19 C 0.859(3) -0.0633(13) 0.8716(13) 0.147(8) Uani 1 1 d . U
H19A H 0.8448 -0.0520 0.8227 0.176 Uiso 1 1 calc R U
H19B H 0.7698 -0.0662 0.8937 0.176 Uiso 1 1 calc R U
C20 C 0.930(3) -0.1345(11) 0.8769(11) 0.125(7) Uani 1 1 d . U
H20A H 0.9401 -0.1472 0.9252 0.187 Uiso 1 1 calc R U
H20B H 1.0192 -0.1317 0.8556 0.187 Uiso 1 1 calc R U
H20C H 0.8766 -0.1692 0.8533 0.187 Uiso 1 1 calc R U
C21 C 0.9954(17) 0.9276(8) 0.5937(8) 0.074(4) Uani 1 1 d . U
H21 H 1.0847 0.9290 0.5770 0.088 Uiso 1 1 calc R U
C22 C 0.7847(16) 0.9426(8) 0.6065(8) 0.070(4) Uani 1 1 d . U
H22 H 0.6939 0.9559 0.6006 0.084 Uiso 1 1 calc R U
C23 C 0.8267(17) 0.8953(9) 0.6528(9) 0.078(4) Uani 1 1 d . U
H23 H 0.7703 0.8736 0.6854 0.093 Uiso 1 1 calc R U
C24 C 1.0314(19) 0.8316(10) 0.6855(10) 0.114(7) Uani 1 1 d . U
H24A H 0.9768 0.7904 0.6923 0.172 Uiso 1 1 calc R U
H24B H 1.0571 0.8505 0.7301 0.172 Uiso 1 1 calc R U
H24C H 1.1124 0.8197 0.6596 0.172 Uiso 1 1 calc R U

loop_
_atom_site_aniso_label
_atom_site_aniso_U_11
_atom_site_aniso_U_22
_atom_site_aniso_U_33
_atom_site_aniso_U_23
_atom_site_aniso_U_13
_atom_site_aniso_U_12
U1 0.02136(16) 0.01979(14) 0.01202(14) -0.0010(2) 0.00009(18) 0.00444(13)
U2 0.01850(15) 0.01618(14) 0.01076(13) -0.00059(18) -0.00038(14) -0.00106(13)
P1 0.0255(17) 0.0149(16) 0.0127(14) 0.0024(11) 0.0027(12) 0.0025(12)
P2 0.0257(18) 0.0129(15) 0.0124(14) -0.0009(10) 0.0023(12) -0.0013(12)
P3 0.0324(19) 0.0163(17) 0.0121(13) 0.0010(11) -0.0026(11) -0.0022(13)
P4 0.0301(19) 0.0141(15) 0.0130(14) 0.0005(11) -0.0017(12) 0.0018(12)
O1 0.023(4) 0.017(4) 0.025(4) -0.002(3) -0.004(3) 0.004(3)
O2 0.020(4) 0.027(4) 0.025(4) 0.007(3) 0.004(3) -0.002(3)
O3 0.026(4) 0.022(4) 0.014(3) 0.001(3) 0.003(3) 0.005(3)
O4 0.033(5) 0.015(4) 0.019(4) -0.001(3) 0.005(3) -0.006(3)
O5 0.038(5) 0.014(4) 0.026(4) -0.003(3) -0.004(3) -0.003(3)
O6 0.027(5) 0.025(4) 0.022(4) -0.007(3) 0.000(3) -0.004(3)
O7 0.045(5) 0.023(4) 0.020(4) -0.006(3) -0.008(3) -0.005(4)
O8 0.034(5) 0.022(4) 0.018(4) 0.006(3) 0.000(4) -0.004(3)
O9 0.037(5) 0.022(4) 0.034(4) -0.001(3) 0.004(4) 0.001(4)
O10 0.031(5) 0.024(4) 0.021(4) -0.008(3) 0.000(3) 0.002(4)
O11 0.036(5) 0.022(4) 0.020(4) -0.002(3) -0.004(3) -0.002(4)
O12 0.036(5) 0.024(4) 0.026(4) 0.004(3) 0.004(3) -0.006(4)
O13 0.027(3) 0.036(3) 0.028(4) -0.001(4) 0.007(4) 0.002(3)
O14 0.027(3) 0.028(3) 0.032(4) 0.006(4) 0.000(4) 0.004(2)
O15 0.018(3) 0.033(3) 0.035(4) -0.001(4) -0.003(3) 0.000(3)
O16 0.020(3) 0.035(3) 0.020(3) -0.006(5) 0.002(3) -0.002(2)
N1 0.049(6) 0.082(8) 0.077(7) -0.011(6) -0.007(6) -0.010(6)
N2 0.089(9) 0.143(11) 0.102(9) 0.024(7) -0.003(7) -0.016(8)
N3 0.080(8) 0.075(8) 0.127(9) 0.001(7) -0.007(7) 0.026(6)
N4 0.077(8) 0.105(9) 0.112(8) -0.020(7) 0.009(7) 0.013(7)
C1 0.019(6) 0.017(4) 0.022(5) 0.002(4) 0.007(4) 0.001(4)
C2 0.029(5) 0.013(5) 0.015(4) 0.000(3) 0.002(4) 0.000(5)
C3 0.031(6) 0.017(4) 0.011(4) 0.002(3) -0.002(4) 0.002(4)
C4 0.058(7) 0.022(5) 0.031(6) 0.009(4) 0.019(5) -0.003(6)
C5 0.082(7) 0.015(5) 0.041(6) 0.003(4) 0.025(6) 0.001(6)
C6 0.050(7) 0.023(5) 0.029(6) 0.000(5) 0.021(5) -0.001(6)
C7 0.032(6) 0.019(5) 0.011(4) -0.001(3) 0.000(4) 0.000(4)
C8 0.032(6) 0.020(5) 0.020(5) 0.000(3) 0.000(4) -0.005(4)
C9 0.027(6) 0.024(5) 0.015(5) -0.004(4) -0.001(4) 0.004(5)
C10 0.043(6) 0.024(5) 0.032(6) 0.007(4) -0.014(5) -0.002(6)
C11 0.071(7) 0.017(5) 0.038(6) 0.005(4) -0.025(5) -0.006(6)
C12 0.049(7) 0.020(5) 0.022(5) 0.005(4) -0.013(5) -0.009(5)
C13 0.083(9) 0.083(10) 0.117(9) -0.024(8) -0.005(8) -0.002(8)
C14 0.081(9) 0.091(10) 0.133(9) -0.004(8) -0.029(8) 0.012(8)
C15 0.075(9) 0.111(11) 0.134(9) -0.031(9) -0.011(7) 0.010(8)
C16 0.121(15) 0.152(17) 0.173(16) 0.064(14) 0.034(13) 0.048(13)
C17 0.121(11) 0.139(10) 0.097(9) -0.019(8) 0.007(9) 0.011(9)
C18 0.137(12) 0.143(10) 0.105(10) 0.010(9) -0.015(9) -0.009(9)
C19 0.173(14) 0.129(10) 0.138(13) -0.011(10) -0.010(11) -0.019(10)
C20 0.128(17) 0.139(12) 0.108(14) 0.021(13) -0.037(13) -0.026(13)
C21 0.072(8) 0.084(9) 0.065(8) -0.003(6) 0.005(7) 0.004(7)
C22 0.050(7) 0.085(9) 0.076(8) 0.003(7) 0.000(7) -0.004(7)
C23 0.063(7) 0.089(9) 0.082(9) -0.008(7) -0.005(7) -0.007(7)
C24 0.100(12) 0.101(13) 0.143(15) 0.039(11) -0.017(12) 0.005(10)

loop_
_atom_type_symbol
_atom_type_description
_atom_type_scat_dispersion_real
_atom_type_scat_dispersion_imag
_atom_type_scat_source
C C 0.0033 0.0016 'International Tables Vol C Tables 4.2.6.8 and 6.1.1.4'
H H 0.0000 0.0000 'International Tables Vol C Tables 4.2.6.8 and 6.1.1.4'
N N 0.0061 0.0033 'International Tables Vol C Tables 4.2.6.8 and 6.1.1.4'
O O 0.0106 0.0060 'International Tables Vol C Tables 4.2.6.8 and 6.1.1.4'
P P 0.1023 0.0942 'International Tables Vol C Tables 4.2.6.8 and 6.1.1.4'
U U -9.6767 9.6646 'International Tables Vol C Tables 4.2.6.8 and 6.1.1.4'

loop_
_geom_angle_atom_site_label_1
_geom_angle_atom_site_label_2
_geom_angle_atom_site_label_3
_geom_angle
_geom_angle_site_symmetry_1
_geom_angle_site_symmetry_3
O13 U1 O14 178.8(3) . .
O13 U1 O4 90.1(3) . 4_457
O14 U1 O4 91.0(3) . 4_457
O13 U1 O7 90.5(3) . 4_457
O14 U1 O7 89.9(4) . 4_457
O4 U1 O7 89.0(2) 4_457 4_457
O13 U1 O3 89.1(3) . .
O14 U1 O3 90.6(3) . .
O4 U1 O3 87.9(3) 4_457 .
O7 U1 O3 176.9(3) 4_457 .
O13 U1 O11 89.5(3) . 1_556
O14 U1 O11 89.4(3) . 1_556
O4 U1 O11 175.4(3) 4_457 1_556
O7 U1 O11 86.4(3) 4_457 1_556
O3 U1 O11 96.69(19) . 1_556
O16 U2 O15 179.3(3) . .
O16 U2 O2 89.4(3) . 2_554
O15 U2 O2 90.3(3) . 2_554
O16 U2 O10 90.0(3) . 2
O15 U2 O10 90.6(3) . 2
O2 U2 O10 95.3(2) 2_554 2
O16 U2 O6 90.9(3) . .
O15 U2 O6 89.4(3) . .
O2 U2 O6 176.1(3) 2_554 .
O10 U2 O6 88.6(2) 2 .
O16 U2 O8 88.8(3) . .
O15 U2 O8 90.6(3) . .
O2 U2 O8 86.3(2) 2_554 .
O10 U2 O8 178.0(3) 2 .
O6 U2 O8 89.8(2) . .
O2 P1 O1 111.6(5) . .
O2 P1 O3 111.5(5) . .
O1 P1 O3 112.0(5) . .
O2 P1 C1 105.9(5) . .
O1 P1 C1 107.8(5) . .
O3 P1 C1 107.7(5) . .
O4 P2 O5 110.7(5) . .
O4 P2 O6 110.8(5) . .
O5 P2 O6 113.6(5) . .
O4 P2 C3 107.1(5) . .
O5 P2 C3 107.7(5) . .
O6 P2 C3 106.6(5) . .
O7 P3 O8 114.4(5) . .
O7 P3 O9 108.0(6) . .
O8 P3 O9 111.5(5) . .
O7 P3 C7 109.5(5) . .
O8 P3 C7 106.6(5) . .
O9 P3 C7 106.5(5) . .
O10 P4 O11 112.1(5) . .
O10 P4 O12 111.4(5) . .
O11 P4 O12 112.0(5) . .
O10 P4 C9 107.0(5) . .
O11 P4 C9 108.5(5) . .
O12 P4 C9 105.5(5) . .
P1 O2 U2 134.2(5) . 2
P1 O3 U1 145.6(6) . .
P2 O4 U1 155.2(6) . 4_557
P2 O5 H5 109.5 . .
P2 O6 U2 131.5(5) . .
P3 O7 U1 153.9(7) . 4_557
P3 O8 U2 136.7(6) . .
P3 O9 H9 109.5 . .
P4 O10 U2 133.7(6) . 2_554
P4 O11 U1 146.3(6) . 1_554
C23 N1 C21 105.5(15) . .
C23 N1 C24 125.9(17) . .
C21 N1 C24 128.5(16) . .
C22 N2 C21 99.5(15) . .
C22 N2 H2A 130.3 . .
C21 N2 H2A 130.3 . .
C13 N3 C14 107.1(18) . .
C13 N3 C16 131(2) . .
C14 N3 C16 122.0(19) . .
C13 N4 C15 98.2(18) . .
C13 N4 C17 130.2(19) . .
C15 N4 C17 129.8(19) . .
C6 C1 C2 119.6(10) . .
C6 C1 P1 121.1(8) . .
C2 C1 P1 119.2(8) . .
C1 C2 C3 120.8(10) . .
C1 C2 H2 119.6 . .
C3 C2 H2 119.6 . .
C4 C3 C2 118.3(10) . .
C4 C3 P2 122.3(8) . .
C2 C3 P2 119.4(8) . .
C3 C4 C5 121.7(10) . .
C3 C4 H4 119.2 . .
C5 C4 H4 119.2 . .
C6 C5 C4 119.1(12) . .
C6 C5 H5A 120.5 . .
C4 C5 H5A 120.5 . .
C1 C6 C5 120.5(11) . .
C1 C6 H6 119.7 . .
C5 C6 H6 119.7 . .
C8 C7 C12 119.4(10) . .
C8 C7 P3 120.0(9) . .
C12 C7 P3 120.6(8) . .
C7 C8 C9 122.1(13) . .
C7 C8 H8 118.9 . .
C9 C8 H8 118.9 . .
C8 C9 C10 117.8(10) . .
C8 C9 P4 120.4(9) . .
C10 C9 P4 121.8(8) . .
C11 C10 C9 120.3(10) . .
C11 C10 H10 119.9 . .
C9 C10 H10 119.9 . .
C10 C11 C12 121.2(11) . .
C10 C11 H11 119.4 . .
C12 C11 H11 119.4 . .
C11 C12 C7 119.3(10) . .
C11 C12 H12 120.4 . .
C7 C12 H12 120.4 . .
N4 C13 N3 115(2) . .
N4 C13 H13 122.5 . .
N3 C13 H13 122.5 . .
C15 C14 N3 103.5(18) . .
C15 C14 H14 128.2 . .
N3 C14 H14 128.2 . .
C14 C15 N4 116.0(19) . .
C14 C15 H15 122.0 . .
N4 C15 H15 122.0 . .
N3 C16 H16A 109.5 . .
N3 C16 H16B 109.5 . .
H16A C16 H16B 109.5 . .
N3 C16 H16C 109.5 . .
H16A C16 H16C 109.5 . .
H16B C16 H16C 109.5 . .
N4 C17 C18 115.1(18) . .
N4 C17 H17A 108.5 . .
C18 C17 H17A 108.5 . .
N4 C17 H17B 108.5 . .
C18 C17 H17B 108.5 . .
H17A C17 H17B 107.5 . .
C19 C18 C17 114(2) . .
C19 C18 H18A 108.7 . .
C17 C18 H18A 108.7 . .
C19 C18 H18B 108.7 . .
C17 C18 H18B 108.7 . .
H18A C18 H18B 107.6 . .
C18 C19 C20 113(2) . .
C18 C19 H19A 109.1 . .
C20 C19 H19A 109.1 . .
C18 C19 H19B 109.1 . .
C20 C19 H19B 109.1 . .
H19A C19 H19B 107.8 . .
C19 C20 H20A 109.5 . .
C19 C20 H20B 109.5 . .
H20A C20 H20B 109.5 . .
C19 C20 H20C 109.5 . .
H20A C20 H20C 109.5 . .
H20B C20 H20C 109.5 . .
N1 C21 N2 112.0(15) . .
N1 C21 H21 124.0 . .
N2 C21 H21 124.0 . .
C23 C22 N2 112.0(16) . .
C23 C22 H22 124.0 . .
N2 C22 H22 124.0 . .
N1 C23 C22 110.8(17) . .
N1 C23 H23 124.6 . .
C22 C23 H23 124.6 . .
N1 C24 H24A 109.5 . .
N1 C24 H24B 109.5 . .
H24A C24 H24B 109.5 . .
N1 C24 H24C 109.5 . .
H24A C24 H24C 109.5 . .
H24B C24 H24C 109.5 . .

loop_
_geom_bond_atom_site_label_1
_geom_bond_atom_site_label_2
_geom_bond_distance
_geom_bond_site_symmetry_2
U1 O13 1.766(6) .
U1 O14 1.771(6) .
U1 O4 2.279(7) 4_457
U1 O7 2.288(7) 4_457
U1 O3 2.289(7) .
U1 O11 2.299(8) 1_556
U2 O16 1.770(5) .
U2 O15 1.776(5) .
U2 O2 2.281(8) 2_554
U2 O10 2.288(8) 2
U2 O6 2.288(8) .
U2 O8 2.292(7) .
P1 O2 1.518(9) .
P1 O1 1.519(8) .
P1 O3 1.528(8) .
P1 C1 1.803(10) .
P2 O4 1.508(8) .
P2 O5 1.512(8) .
P2 O6 1.540(8) .
P2 C3 1.796(10) .
P3 O7 1.512(8) .
P3 O8 1.512(9) .
P3 O9 1.531(8) .
P3 C7 1.801(11) .
P4 O10 1.514(9) .
P4 O11 1.517(9) .
P4 O12 1.518(8) .
P4 C9 1.806(11) .
O2 U2 2.281(8) 2
O4 U1 2.279(7) 4_557
O5 H5 0.8200 .
O7 U1 2.288(7) 4_557
O9 H9 0.8200 .
O10 U2 2.288(7) 2_554
O11 U1 2.299(8) 1_554
N1 C23 1.25(2) .
N1 C21 1.377(19) .
N1 C24 1.47(2) .
N2 C22 1.359(19) .
N2 C21 1.38(2) .
N2 H2A 0.8600 .
N3 C13 1.37(2) .
N3 C14 1.38(2) .
N3 C16 1.42(2) .
N4 C13 1.35(2) .
N4 C15 1.42(2) .
N4 C17 1.43(2) .
C1 C6 1.371(15) .
C1 C2 1.396(13) .
C2 C3 1.405(13) .
C2 H2 0.9300 .
C3 C4 1.369(15) .
C4 C5 1.397(15) .
C4 H4 0.9300 .
C5 C6 1.393(15) .
C5 H5A 0.9300 .
C6 H6 0.9300 .
C7 C8 1.369(14) .
C7 C12 1.399(15) .
C8 C9 1.376(14) .
C8 H8 0.9300 .
C9 C10 1.420(15) .
C10 C11 1.356(14) .
C10 H10 0.9300 .
C11 C12 1.381(13) .
C11 H11 0.9300 .
C12 H12 0.9300 .
C13 H13 0.9300 .
C14 C15 1.35(2) .
C14 H14 0.9300 .
C15 H15 0.9300 .
C16 H16A 0.9600 .
C16 H16B 0.9600 .
C16 H16C 0.9600 .
C17 C18 1.44(3) .
C17 H17A 0.9700 .
C17 H17B 0.9700 .
C18 C19 1.36(3) .
C18 H18A 0.9700 .
C18 H18B 0.9700 .
C19 C20 1.53(3) .
C19 H19A 0.9700 .
C19 H19B 0.9700 .
C20 H20A 0.9600 .
C20 H20B 0.9600 .
C20 H20C 0.9600 .
C21 H21 0.9300 .
C22 C23 1.33(2) .
C22 H22 0.9300 .
C23 H23 0.9300 .
C24 H24A 0.9600 .
C24 H24B 0.9600 .
C24 H24C 0.9600 .
